data_2232145
loop_
_publ_author_name
'Wen, Hua-wen'
'Fang, Qi'

_publ_section_title
;
 Thieno[3,4-<i>d</i>][1,3]dithiole-2-thione
;
_journal_coeditor_code BG2422
_journal_issue 11
_journal_name_full 'Acta Crystallographica Section E'
_journal_page_first o3097
_journal_paper_doi 10.1107/S1600536811044084
_journal_volume 67
_journal_year 2011
_chemical_formula_iupac 'C5 H2 S4'
_chemical_formula_moiety 'C5 H2 S4'
_chemical_formula_sum 'C5 H2 S4'
_chemical_formula_weight 190.31
_chemical_name_systematic
;
Thieno[3,4-<i>d</i>][1,3]dithiole-2-thione
;
_space_group_IT_number 19
_symmetry_cell_setting orthorhombic
_symmetry_space_group_name_Hall 'P 2ac 2ab'
_symmetry_space_group_name_H-M 'P 21 21 21'
_atom_sites_solution_hydrogens difmap
_atom_sites_solution_primary direct
_atom_sites_solution_secondary difmap
_audit_creation_method SHELXL-97
_cell_angle_alpha 90.00
_cell_angle_beta 90.00
_cell_angle_gamma 90.00
_cell_formula_units_Z 4
_cell_length_a 3.94250(10)
_cell_length_b 9.2588(2)
_cell_length_c 19.2368(3)
_cell_measurement_reflns_used 6079
_cell_measurement_temperature 294(2)
_cell_measurement_theta_max 26.57
_cell_measurement_theta_min 2.44
_cell_volume 702.20(3)
_computing_cell_refinement 'SAINT (Bruker, 2005)'
_computing_data_collection 'APEX2 (Bruker, 2005)'
_computing_data_reduction 'SAINT (Bruker, 2005)'
_computing_molecular_graphics 'SHELXTL (Sheldrick, 2008)'
_computing_publication_material 'SHELXL97 (Sheldrick, 2008)'
_computing_structure_refinement 'SHELXL97 (Sheldrick, 2008)'
_computing_structure_solution 'SHELXS97 (Sheldrick, 2008)'
_diffrn_ambient_temperature 294(2)
_diffrn_detector_area_resol_mean 8.3
_diffrn_measured_fraction_theta_full 0.997
_diffrn_measured_fraction_theta_max 0.997
_diffrn_measurement_device_type 'Bruker APEX2 CCD area-detector'
_diffrn_measurement_method 'phi and omega scans'
_diffrn_radiation_monochromator graphite
_diffrn_radiation_source 'fine-focus sealed tube'
_diffrn_radiation_type MoK\a
_diffrn_radiation_wavelength 0.71073
_diffrn_reflns_av_R_equivalents 0.0298
_diffrn_reflns_av_sigmaI/netI 0.0148
_diffrn_reflns_limit_h_max 5
_diffrn_reflns_limit_h_min -5
_diffrn_reflns_limit_k_max 12
_diffrn_reflns_limit_k_min -12
_diffrn_reflns_limit_l_max 25
_diffrn_reflns_limit_l_min -24
_diffrn_reflns_number 17824
_diffrn_reflns_theta_full 27.49
_diffrn_reflns_theta_max 27.49
_diffrn_reflns_theta_min 2.44
_exptl_absorpt_coefficient_mu 1.246
_exptl_absorpt_correction_T_max 0.9624
_exptl_absorpt_correction_T_min 0.7923
_exptl_absorpt_correction_type multi-scan
_exptl_absorpt_process_details '(SADABS; Bruker, 2005)'
_exptl_crystal_colour yellow
_exptl_crystal_density_diffrn 1.800
_exptl_crystal_density_method 'not measured'
_exptl_crystal_description bar
_exptl_crystal_F_000 384
_exptl_crystal_size_max 0.20
_exptl_crystal_size_mid 0.06
_exptl_crystal_size_min 0.03
_refine_diff_density_max 0.248
_refine_diff_density_min -0.134
_refine_ls_abs_structure_details 'Flack (1983), <b>618 Friedel pairs</b>'
_refine_ls_abs_structure_Flack 0.18(10)
_refine_ls_extinction_method none
_refine_ls_goodness_of_fit_ref 1.050
_refine_ls_hydrogen_treatment refall
_refine_ls_matrix_type full
_refine_ls_number_parameters 90
_refine_ls_number_reflns 1601
_refine_ls_number_restraints 0
_refine_ls_restrained_S_all 1.050
_refine_ls_R_factor_all 0.0248
_refine_ls_R_factor_gt 0.0213
_refine_ls_shift/su_max 0.000
_refine_ls_shift/su_mean 0.000
_refine_ls_structure_factor_coef Fsqd
_refine_ls_weighting_details 'calc w=1/[\s^2^(Fo^2^)+(0.0337P)^2^+0.0176P] where P=(Fo^2^+2Fc^2^)/3'
_refine_ls_weighting_scheme calc
_refine_ls_wR_factor_gt 0.0512
_refine_ls_wR_factor_ref 0.0525
_reflns_number_gt 1486
_reflns_number_total 1601
_reflns_threshold_expression I>2\s(I)
_cod_data_source_file bg2422.cif
_cod_data_source_block I
_cod_database_code 2232145
_cod_database_fobs_code 2232145

loop_
_symmetry_equiv_pos_as_xyz
'x, y, z'
'-x+1/2, -y, z+1/2'
'-x, y+1/2, -z+1/2'
'x+1/2, -y+1/2, -z'

loop_
_atom_site_type_symbol
_atom_site_label
_atom_site_fract_x
_atom_site_fract_y
_atom_site_fract_z
_atom_site_U_iso_or_equiv
_atom_site_adp_type
_atom_site_calc_flag
_atom_site_occupancy
_atom_site_symmetry_multiplicity
S S1 0.00458(13) -0.19316(5) 0.07833(3) 0.04533(13) Uani d 1 1
S S2 -0.01295(11) 0.26695(5) 0.07145(2) 0.03376(11) Uani d 1 1
S S3 0.28209(12) 0.16829(5) 0.20312(2) 0.03822(12) Uani d 1 1
S S4 0.25260(16) 0.48015(5) 0.17223(3) 0.05033(14) Uani d 1 1
C C1 -0.0743(5) -0.0312(2) 0.03940(10) 0.0403(4) Uani d 1 1
C C2 0.0144(4) 0.08048(18) 0.08177(8) 0.0306(3) Uani d 1 1
C C3 0.1522(4) 0.03202(19) 0.14643(9) 0.0321(3) Uani d 1 1
C C4 0.1774(4) 0.31270(18) 0.15017(8) 0.0313(4) Uani d 1 1
C C5 0.1610(5) -0.1139(2) 0.15177(11) 0.0415(4) Uani d 1 1
H H1 -0.168(5) -0.030(2) -0.0057(13) 0.060(7) Uiso d 1 1
H H2 0.230(5) -0.162(2) 0.1886(10) 0.045(5) Uiso d 1 1

loop_
_atom_site_aniso_label
_atom_site_aniso_U_11
_atom_site_aniso_U_22
_atom_site_aniso_U_33
_atom_site_aniso_U_12
_atom_site_aniso_U_13
_atom_site_aniso_U_23
S1 0.0560(3) 0.0293(2) 0.0507(3) 0.0022(2) -0.0044(3) -0.00404(19)
S2 0.0428(2) 0.0297(2) 0.0288(2) 0.0009(2) -0.00395(19) 0.00159(16)
S3 0.0476(2) 0.0372(2) 0.0299(2) 0.0011(2) -0.00840(19) 0.00048(17)
S4 0.0692(3) 0.0328(2) 0.0490(3) -0.0045(3) -0.0055(3) -0.0084(2)
C1 0.0485(11) 0.0348(9) 0.0377(10) 0.0017(9) -0.0078(8) -0.0023(8)
C2 0.0331(8) 0.0292(8) 0.0296(8) 0.0024(7) 0.0005(8) 0.0003(6)
C3 0.0336(8) 0.0323(9) 0.0303(8) 0.0014(7) 0.0015(6) 0.0023(7)
C4 0.0323(8) 0.0327(9) 0.0289(8) -0.0002(7) 0.0016(6) -0.0017(7)
C5 0.0527(11) 0.0326(10) 0.0391(10) 0.0054(8) -0.0018(8) 0.0027(8)

loop_
_atom_type_symbol
_atom_type_description
_atom_type_scat_dispersion_real
_atom_type_scat_dispersion_imag
_atom_type_scat_source
C C 0.0033 0.0016 'International Tables Vol C Tables 4.2.6.8 and 6.1.1.4'
H H 0.0000 0.0000 'International Tables Vol C Tables 4.2.6.8 and 6.1.1.4'
S S 0.1246 0.1234 'International Tables Vol C Tables 4.2.6.8 and 6.1.1.4'

loop_
_geom_angle_atom_site_label_1
_geom_angle_atom_site_label_2
_geom_angle_atom_site_label_3
_geom_angle
C1 S1 C5 92.94(9)
C2 S2 C4 96.62(8)
C4 S3 C3 96.94(8)
C1 C2 C3 112.34(16)
C1 C2 S2 131.94(14)
C3 C2 S2 115.72(12)
C5 C3 C2 112.87(17)
C5 C3 S3 131.76(15)
C2 C3 S3 115.37(13)
C3 C5 S1 110.88(15)
C3 C5 H2 125.0(13)
S1 C5 H2 124.0(12)
C2 C1 S1 110.97(14)
C2 C1 H1 129.9(14)
S1 C1 H1 119.2(14)
S4 C4 S3 122.45(10)
S4 C4 S2 122.31(10)
S3 C4 S2 115.24(9)

loop_
_geom_bond_atom_site_label_1
_geom_bond_atom_site_label_2
_geom_bond_distance
S1 C1 1.705(2)
S1 C5 1.707(2)
S2 C2 1.7412(17)
S2 C4 1.7422(17)
S3 C4 1.7308(17)
S3 C3 1.7445(18)
S4 C4 1.6345(17)
C2 C1 1.362(2)
C2 C3 1.429(2)
C3 C5 1.355(2)
C5 H2 0.879(19)
C1 H1 0.94(2)

loop_
_geom_torsion_atom_site_label_1
_geom_torsion_atom_site_label_2
_geom_torsion_atom_site_label_3
_geom_torsion_atom_site_label_4
_geom_torsion
C4 S2 C2 C1 -177.48(19)
C4 S2 C2 C3 3.09(15)
C1 C2 C3 C5 -0.7(2)
S2 C2 C3 C5 178.87(14)
C1 C2 C3 S3 178.54(13)
S2 C2 C3 S3 -1.92(18)
C4 S3 C3 C5 178.7(2)
C4 S3 C3 C2 -0.32(14)
C2 C3 C5 S1 0.3(2)
S3 C3 C5 S1 -178.73(11)
C1 S1 C5 C3 0.08(16)
C3 C2 C1 S1 0.7(2)
S2 C2 C1 S1 -178.73(12)
C5 S1 C1 C2 -0.46(16)
C3 S3 C4 S4 -177.35(11)
C3 S3 C4 S2 2.45(10)
C2 S2 C4 S4 176.50(11)
C2 S2 C4 S3 -3.29(11)

loop_
_cod_related_entry_id
_cod_related_entry_database
_cod_related_entry_code
1 ChemSpider 329771
